data_7152698
loop_
_publ_author_name
'Yang, Hai-Bin'
'Shi, Min'

_publ_section_title
;
 Yb(NTf(2))(3)-catalyzed [3 + 3] cycloaddition between isatin ketonitrones
 and cyclopropanes to construct novel
 spiro[tetrahydro-1,2-oxazine]oxindoles.
;
_journal_issue 41
_journal_name_full 'Organic &amp; biomolecular chemistry'
_journal_page_first 8236
_journal_page_last 8243
_journal_paper_doi 10.1039/c2ob26413g
_journal_volume 10
_journal_year 2012
_chemical_formula_sum 'C24 H24 N2 O6'
_chemical_formula_weight 436.45
_chemical_name_systematic
;
?
;
_space_group_IT_number 2
_symmetry_cell_setting triclinic
_symmetry_space_group_name_Hall '-P 1'
_symmetry_space_group_name_H-M 'P -1'
_atom_sites_solution_hydrogens geom
_atom_sites_solution_primary direct
_atom_sites_solution_secondary difmap
_audit_creation_method SHELXL-97
_cell_angle_alpha 89.306(4)
_cell_angle_beta 81.155(4)
_cell_angle_gamma 83.165(4)
_cell_formula_units_Z 2
_cell_length_a 8.7826(18)
_cell_length_b 9.574(2)
_cell_length_c 13.717(3)
_cell_measurement_reflns_used 2045
_cell_measurement_temperature 293(2)
_cell_measurement_theta_max 26.160
_cell_measurement_theta_min 2.599
_cell_volume 1131.6(4)
_computing_cell_refinement 'Bruker SMART'
_computing_data_collection 'Bruker SMART'
_computing_data_reduction 'Bruker SHELXTL'
_computing_molecular_graphics 'Bruker SHELXTL'
_computing_publication_material 'Bruker SHELXTL'
_computing_structure_refinement 'SHELXL-97 (Sheldrick, 1997)'
_computing_structure_solution 'SHELXS-97 (Sheldrick, 1990)'
_diffrn_ambient_temperature 293(2)
_diffrn_measured_fraction_theta_full 0.991
_diffrn_measured_fraction_theta_max 0.991
_diffrn_measurement_device_type 'CCD area detector'
_diffrn_measurement_method 'phi and omega scans'
_diffrn_radiation_monochromator graphite
_diffrn_radiation_source 'fine-focus sealed tube'
_diffrn_radiation_type MoK\a
_diffrn_radiation_wavelength 0.71073
_diffrn_reflns_av_R_equivalents 0.0253
_diffrn_reflns_av_sigmaI/netI 0.0459
_diffrn_reflns_limit_h_max 10
_diffrn_reflns_limit_h_min -10
_diffrn_reflns_limit_k_max 11
_diffrn_reflns_limit_k_min -8
_diffrn_reflns_limit_l_max 16
_diffrn_reflns_limit_l_min -16
_diffrn_reflns_number 6680
_diffrn_reflns_theta_full 26.00
_diffrn_reflns_theta_max 26.00
_diffrn_reflns_theta_min 1.50
_exptl_absorpt_coefficient_mu 0.093
_exptl_absorpt_correction_T_max 1.0000
_exptl_absorpt_correction_T_min 0.6770
_exptl_absorpt_correction_type empirical
_exptl_absorpt_process_details sadabs
_exptl_crystal_colour colorless
_exptl_crystal_density_diffrn 1.281
_exptl_crystal_density_method 'not measured'
_exptl_crystal_description prismatic
_exptl_crystal_F_000 460
_exptl_crystal_size_max 0.35
_exptl_crystal_size_mid 0.25
_exptl_crystal_size_min 0.20
_refine_diff_density_max 0.289
_refine_diff_density_min -0.202
_refine_diff_density_rms 0.045
_refine_ls_extinction_method none
_refine_ls_goodness_of_fit_ref 1.032
_refine_ls_hydrogen_treatment constr
_refine_ls_matrix_type full
_refine_ls_number_parameters 292
_refine_ls_number_reflns 4400
_refine_ls_number_restraints 0
_refine_ls_restrained_S_all 1.032
_refine_ls_R_factor_all 0.0672
_refine_ls_R_factor_gt 0.0500
_refine_ls_shift/su_max 0.000
_refine_ls_shift/su_mean 0.000
_refine_ls_structure_factor_coef Fsqd
_refine_ls_weighting_details 'calc w=1/[\s^2^(Fo^2^)+(0.0763P)^2^+0.1263P] where P=(Fo^2^+2Fc^2^)/3'
_refine_ls_weighting_scheme calc
_refine_ls_wR_factor_gt 0.1324
_refine_ls_wR_factor_ref 0.1445
_reflns_number_gt 3333
_reflns_number_total 4400
_reflns_threshold_expression >2sigma(I)
_cod_data_source_file c2ob26413g.txt
_cod_data_source_block cd212151
_cod_depositor_comments
;
The following automatic conversions were performed:

'_symmetry_cell_setting' value 'Triclinic' changed to 'triclinic'
according to /home/saulius/struct/CIF-dictionaries/cif_core.dic
dictionary named 'cif_core.dic' version 2.4.2 from 2011-04-26.

Automatic conversion script
Id: cif_fix_values 1891 2012-01-12 08:04:46Z andrius 
;
_cod_original_sg_symbol_H-M P-1
_cod_database_code 7152698

loop_
_symmetry_equiv_pos_as_xyz
'x, y, z'
'-x, -y, -z'

loop_
_atom_site_label
_atom_site_type_symbol
_atom_site_fract_x
_atom_site_fract_y
_atom_site_fract_z
_atom_site_U_iso_or_equiv
_atom_site_adp_type
_atom_site_occupancy
_atom_site_symmetry_multiplicity
_atom_site_calc_flag
_atom_site_refinement_flags
O1 O 0.74983(17) 0.90047(16) 0.44525(10) 0.0548(4) Uani 1 1 d .
O2 O 1.04378(14) 0.81811(13) 0.15442(9) 0.0388(3) Uani 1 1 d .
O3 O 0.57063(18) 0.6009(2) 0.20510(13) 0.0744(5) Uani 1 1 d .
O4 O 0.51057(15) 0.78325(16) 0.31104(11) 0.0521(4) Uani 1 1 d .
O5 O 0.95292(16) 0.61323(16) 0.38211(10) 0.0537(4) Uani 1 1 d .
O6 O 0.69957(16) 0.58234(15) 0.41556(10) 0.0512(4) Uani 1 1 d .
N1 N 0.64491(19) 1.06272(17) 0.34005(12) 0.0484(4) Uani 1 1 d .
N2 N 0.97692(16) 0.87239(15) 0.25315(10) 0.0345(3) Uani 1 1 d .
C1 C 0.7302(2) 0.9415(2) 0.36263(14) 0.0415(4) Uani 1 1 d .
C2 C 0.6394(2) 1.0730(2) 0.23746(15) 0.0460(5) Uani 1 1 d .
C3 C 0.5627(3) 1.1810(3) 0.1882(2) 0.0669(7) Uani 1 1 d .
H3 H 0.5052 1.2582 0.2221 0.080 Uiso 1 1 calc R
C4 C 0.5756(3) 1.1689(3) 0.0859(2) 0.0720(7) Uani 1 1 d .
H4 H 0.5251 1.2394 0.0511 0.086 Uiso 1 1 calc R
C5 C 0.6616(3) 1.0547(3) 0.03491(18) 0.0637(6) Uani 1 1 d .
H5 H 0.6689 1.0497 -0.0333 0.076 Uiso 1 1 calc R
C6 C 0.7376(2) 0.9467(2) 0.08546(14) 0.0483(5) Uani 1 1 d .
H6 H 0.7951 0.8699 0.0511 0.058 Uiso 1 1 calc R
C7 C 0.7264(2) 0.95503(19) 0.18791(13) 0.0380(4) Uani 1 1 d .
C8 C 0.8038(2) 0.86479(18) 0.26313(12) 0.0350(4) Uani 1 1 d .
C9 C 0.7800(2) 0.70351(19) 0.26543(13) 0.0370(4) Uani 1 1 d .
C10 C 0.8871(2) 0.62442(19) 0.17676(13) 0.0399(4) Uani 1 1 d .
H10A H 0.8919 0.5240 0.1884 0.048 Uiso 1 1 calc R
H10B H 0.8412 0.6440 0.1173 0.048 Uiso 1 1 calc R
C11 C 1.0530(2) 0.66573(18) 0.15978(13) 0.0383(4) Uani 1 1 d .
H11 H 1.1078 0.6314 0.2141 0.046 Uiso 1 1 calc R
C12 C 0.6095(2) 0.6870(2) 0.25646(14) 0.0441(5) Uani 1 1 d .
C13 C 0.3476(2) 0.7888(3) 0.3000(2) 0.0796(8) Uani 1 1 d .
H13A H 0.3367 0.8046 0.2320 0.119 Uiso 1 1 calc R
H13B H 0.2883 0.8642 0.3397 0.119 Uiso 1 1 calc R
H13C H 0.3103 0.7014 0.3209 0.119 Uiso 1 1 calc R
C14 C 0.8231(2) 0.63165(19) 0.36143(14) 0.0396(4) Uani 1 1 d .
C15 C 0.7307(3) 0.5077(3) 0.50487(17) 0.0646(6) Uani 1 1 d .
H15A H 0.8106 0.4306 0.4880 0.097 Uiso 1 1 calc R
H15B H 0.6378 0.4724 0.5366 0.097 Uiso 1 1 calc R
H15C H 0.7641 0.5709 0.5488 0.097 Uiso 1 1 calc R
C16 C 1.1432(2) 0.6111(2) 0.06270(15) 0.0469(5) Uani 1 1 d .
H16 H 1.1014 0.6356 0.0057 0.056 Uiso 1 1 calc R
C17 C 1.2774(3) 0.5309(2) 0.05323(18) 0.0605(6) Uani 1 1 d .
H17A H 1.3223 0.5045 0.1088 0.073 Uiso 1 1 calc R
H17B H 1.3271 0.5007 -0.0090 0.073 Uiso 1 1 calc R
C18 C 0.5678(3) 1.1684(3) 0.41317(19) 0.0792(8) Uani 1 1 d .
H18A H 0.5925 1.1414 0.4771 0.119 Uiso 1 1 calc R
H18B H 0.4575 1.1751 0.4146 0.119 Uiso 1 1 calc R
H18C H 0.6028 1.2579 0.3958 0.119 Uiso 1 1 calc R
C19 C 1.0179(2) 1.01487(18) 0.25799(13) 0.0358(4) Uani 1 1 d .
C20 C 1.0452(2) 1.0991(2) 0.17474(14) 0.0453(5) Uani 1 1 d .
H20 H 1.0340 1.0663 0.1130 0.054 Uiso 1 1 calc R
C21 C 1.0891(3) 1.2324(2) 0.18489(17) 0.0580(6) Uani 1 1 d .
H21 H 1.1093 1.2879 0.1294 0.070 Uiso 1 1 calc R
C22 C 1.1032(3) 1.2834(2) 0.27710(18) 0.0605(6) Uani 1 1 d .
H22 H 1.1313 1.3731 0.2835 0.073 Uiso 1 1 calc R
C23 C 1.0750(3) 1.1994(2) 0.35986(17) 0.0570(6) Uani 1 1 d .
H23 H 1.0831 1.2336 0.4218 0.068 Uiso 1 1 calc R
C24 C 1.0348(2) 1.0648(2) 0.35057(15) 0.0459(5) Uani 1 1 d .
H24 H 1.0191 1.0080 0.4058 0.055 Uiso 1 1 calc R

loop_
_atom_site_aniso_label
_atom_site_aniso_U_11
_atom_site_aniso_U_22
_atom_site_aniso_U_33
_atom_site_aniso_U_23
_atom_site_aniso_U_13
_atom_site_aniso_U_12
O1 0.0568(9) 0.0695(10) 0.0354(8) -0.0047(7) 0.0006(6) -0.0062(7)
O2 0.0398(7) 0.0353(7) 0.0379(7) -0.0081(5) 0.0026(5) -0.0008(5)
O3 0.0480(9) 0.0943(13) 0.0856(12) -0.0315(10) -0.0150(8) -0.0181(9)
O4 0.0297(7) 0.0603(9) 0.0642(9) -0.0026(7) -0.0051(6) 0.0004(6)
O5 0.0420(8) 0.0653(10) 0.0557(9) 0.0131(7) -0.0147(6) -0.0061(7)
O6 0.0472(8) 0.0580(9) 0.0504(8) 0.0161(7) -0.0090(6) -0.0136(7)
N1 0.0433(9) 0.0433(9) 0.0523(10) -0.0105(8) 0.0062(7) 0.0044(7)
N2 0.0322(8) 0.0340(8) 0.0354(8) -0.0077(6) -0.0004(6) -0.0014(6)
C1 0.0353(10) 0.0474(11) 0.0398(10) -0.0069(8) 0.0023(8) -0.0062(8)
C2 0.0365(10) 0.0415(11) 0.0559(12) 0.0010(9) 0.0003(9) 0.0018(8)
C3 0.0523(13) 0.0530(13) 0.0864(18) 0.0097(12) -0.0001(12) 0.0151(11)
C4 0.0593(15) 0.0678(16) 0.0841(18) 0.0302(14) -0.0120(13) 0.0098(12)
C5 0.0568(14) 0.0788(17) 0.0553(13) 0.0183(12) -0.0141(11) -0.0018(12)
C6 0.0444(11) 0.0560(12) 0.0435(11) 0.0025(9) -0.0069(9) -0.0015(9)
C7 0.0303(9) 0.0389(10) 0.0429(10) 0.0010(8) -0.0025(7) -0.0003(7)
C8 0.0314(9) 0.0374(10) 0.0346(9) -0.0042(7) -0.0032(7) 0.0005(7)
C9 0.0329(9) 0.0383(10) 0.0398(10) -0.0016(8) -0.0064(7) -0.0029(8)
C10 0.0409(10) 0.0355(9) 0.0437(10) -0.0063(8) -0.0076(8) -0.0033(8)
C11 0.0377(10) 0.0328(9) 0.0421(10) -0.0079(8) -0.0037(8) 0.0023(7)
C12 0.0381(10) 0.0489(11) 0.0465(11) 0.0025(9) -0.0091(8) -0.0068(9)
C13 0.0309(12) 0.111(2) 0.0954(19) 0.0045(17) -0.0138(12) 0.0030(13)
C14 0.0389(10) 0.0360(10) 0.0436(10) 0.0000(8) -0.0060(8) -0.0033(8)
C15 0.0727(16) 0.0675(15) 0.0572(13) 0.0214(12) -0.0140(12) -0.0207(13)
C16 0.0485(12) 0.0429(11) 0.0466(11) -0.0116(9) -0.0023(9) 0.0002(9)
C17 0.0499(13) 0.0566(13) 0.0674(14) -0.0173(11) 0.0095(11) 0.0023(10)
C18 0.0872(19) 0.0602(15) 0.0751(17) -0.0238(13) 0.0239(14) 0.0079(13)
C19 0.0318(9) 0.0324(9) 0.0420(10) -0.0034(7) -0.0045(7) 0.0007(7)
C20 0.0524(12) 0.0404(11) 0.0434(11) -0.0011(8) -0.0069(9) -0.0066(9)
C21 0.0729(15) 0.0410(11) 0.0619(14) 0.0082(10) -0.0130(11) -0.0112(11)
C22 0.0738(16) 0.0332(10) 0.0785(16) -0.0043(11) -0.0211(12) -0.0101(10)
C23 0.0669(14) 0.0479(12) 0.0594(13) -0.0153(11) -0.0195(11) -0.0063(11)
C24 0.0499(11) 0.0451(11) 0.0435(10) -0.0050(9) -0.0100(9) -0.0043(9)

loop_
_atom_type_symbol
_atom_type_description
_atom_type_scat_dispersion_real
_atom_type_scat_dispersion_imag
_atom_type_scat_source
C C 0.0033 0.0016 'International Tables Vol C Tables 4.2.6.8 and 6.1.1.4'
H H 0.0000 0.0000 'International Tables Vol C Tables 4.2.6.8 and 6.1.1.4'
N N 0.0061 0.0033 'International Tables Vol C Tables 4.2.6.8 and 6.1.1.4'
O O 0.0106 0.0060 'International Tables Vol C Tables 4.2.6.8 and 6.1.1.4'

loop_
_geom_angle_atom_site_label_1
_geom_angle_atom_site_label_2
_geom_angle_atom_site_label_3
_geom_angle
C11 O2 N2 106.71(12)
C12 O4 C13 116.52(18)
C14 O6 C15 115.36(16)
C1 N1 C2 111.70(15)
C1 N1 C18 123.94(19)
C2 N1 C18 124.36(19)
C19 N2 O2 106.49(12)
C19 N2 C8 113.87(13)
O2 N2 C8 106.25(12)
O1 C1 N1 126.69(17)
O1 C1 C8 125.61(18)
N1 C1 C8 107.67(16)
C3 C2 C7 122.4(2)
C3 C2 N1 127.59(19)
C7 C2 N1 110.04(17)
C2 C3 C4 117.3(2)
C2 C3 H3 121.3
C4 C3 H3 121.3
C5 C4 C3 121.6(2)
C5 C4 H4 119.2
C3 C4 H4 119.2
C4 C5 C6 120.4(2)
C4 C5 H5 119.8
C6 C5 H5 119.8
C7 C6 C5 119.5(2)
C7 C6 H6 120.3
C5 C6 H6 120.3
C6 C7 C2 118.78(18)
C6 C7 C8 132.83(16)
C2 C7 C8 108.13(15)
N2 C8 C7 113.14(14)
N2 C8 C1 106.02(13)
C7 C8 C1 101.93(14)
N2 C8 C9 107.01(13)
C7 C8 C9 116.35(14)
C1 C8 C9 111.96(14)
C12 C9 C14 109.83(14)
C12 C9 C10 108.23(14)
C14 C9 C10 107.19(14)
C12 C9 C8 109.84(14)
C14 C9 C8 111.62(14)
C10 C9 C8 110.04(14)
C11 C10 C9 113.49(14)
C11 C10 H10A 108.9
C9 C10 H10A 108.9
C11 C10 H10B 108.9
C9 C10 H10B 108.9
H10A C10 H10B 107.7
O2 C11 C16 105.98(15)
O2 C11 C10 108.43(14)
C16 C11 C10 112.12(15)
O2 C11 H11 110.1
C16 C11 H11 110.1
C10 C11 H11 110.1
O3 C12 O4 124.16(18)
O3 C12 C9 124.40(18)
O4 C12 C9 111.42(16)
O4 C13 H13A 109.5
O4 C13 H13B 109.5
H13A C13 H13B 109.5
O4 C13 H13C 109.5
H13A C13 H13C 109.5
H13B C13 H13C 109.5
O5 C14 O6 123.72(17)
O5 C14 C9 124.59(16)
O6 C14 C9 111.51(15)
O6 C15 H15A 109.5
O6 C15 H15B 109.5
H15A C15 H15B 109.5
O6 C15 H15C 109.5
H15A C15 H15C 109.5
H15B C15 H15C 109.5
C17 C16 C11 124.3(2)
C17 C16 H16 117.8
C11 C16 H16 117.8
C16 C17 H17A 120.0
C16 C17 H17B 120.0
H17A C17 H17B 120.0
N1 C18 H18A 109.5
N1 C18 H18B 109.5
H18A C18 H18B 109.5
N1 C18 H18C 109.5
H18A C18 H18C 109.5
H18B C18 H18C 109.5
C20 C19 C24 119.97(17)
C20 C19 N2 122.90(16)
C24 C19 N2 117.10(16)
C21 C20 C19 119.51(18)
C21 C20 H20 120.2
C19 C20 H20 120.2
C22 C21 C20 120.7(2)
C22 C21 H21 119.7
C20 C21 H21 119.7
C21 C22 C23 119.54(19)
C21 C22 H22 120.2
C23 C22 H22 120.2
C24 C23 C22 120.42(19)
C24 C23 H23 119.8
C22 C23 H23 119.8
C23 C24 C19 119.83(19)
C23 C24 H24 120.1
C19 C24 H24 120.1

loop_
_geom_bond_atom_site_label_1
_geom_bond_atom_site_label_2
_geom_bond_distance
O1 C1 1.225(2)
O2 C11 1.453(2)
O2 N2 1.4659(17)
O3 C12 1.203(2)
O4 C12 1.338(2)
O4 C13 1.457(3)
O5 C14 1.209(2)
O6 C14 1.348(2)
O6 C15 1.456(3)
N1 C1 1.364(3)
N1 C2 1.417(3)
N1 C18 1.463(3)
N2 C19 1.457(2)
N2 C8 1.516(2)
C1 C8 1.569(2)
C2 C3 1.392(3)
C2 C7 1.405(3)
C3 C4 1.396(4)
C3 H3 0.9300
C4 C5 1.384(4)
C4 H4 0.9300
C5 C6 1.399(3)
C5 H5 0.9300
C6 C7 1.396(3)
C6 H6 0.9300
C7 C8 1.526(3)
C8 C9 1.582(2)
C9 C12 1.548(3)
C9 C14 1.556(3)
C9 C10 1.561(2)
C10 C11 1.538(3)
C10 H10A 0.9700
C10 H10B 0.9700
C11 C16 1.506(2)
C11 H11 0.9800
C13 H13A 0.9600
C13 H13B 0.9600
C13 H13C 0.9600
C15 H15A 0.9600
C15 H15B 0.9600
C15 H15C 0.9600
C16 C17 1.317(3)
C16 H16 0.9300
C17 H17A 0.9300
C17 H17B 0.9300
C18 H18A 0.9600
C18 H18B 0.9600
C18 H18C 0.9600
C19 C20 1.397(3)
C19 C24 1.397(3)
C20 C21 1.390(3)
C20 H20 0.9300
C21 C22 1.390(3)
C21 H21 0.9300
C22 C23 1.391(3)
C22 H22 0.9300
C23 C24 1.388(3)
C23 H23 0.9300
C24 H24 0.9300

loop_
_geom_torsion_atom_site_label_1
_geom_torsion_atom_site_label_2
_geom_torsion_atom_site_label_3
_geom_torsion_atom_site_label_4
_geom_torsion
C11 O2 N2 C19 160.10(13)
C11 O2 N2 C8 -78.17(15)
C2 N1 C1 O1 -176.42(18)
C18 N1 C1 O1 3.2(3)
C2 N1 C1 C8 5.2(2)
C18 N1 C1 C8 -175.21(19)
C1 N1 C2 C3 179.5(2)
C18 N1 C2 C3 0.0(3)
C1 N1 C2 C7 -0.9(2)
C18 N1 C2 C7 179.52(19)
C7 C2 C3 C4 -0.3(3)
N1 C2 C3 C4 179.2(2)
C2 C3 C4 C5 -0.3(4)
C3 C4 C5 C6 0.5(4)
C4 C5 C6 C7 -0.1(3)
C5 C6 C7 C2 -0.5(3)
C5 C6 C7 C8 -173.9(2)
C3 C2 C7 C6 0.7(3)
N1 C2 C7 C6 -178.88(16)
C3 C2 C7 C8 175.63(19)
N1 C2 C7 C8 -4.0(2)
C19 N2 C8 C7 55.26(18)
O2 N2 C8 C7 -61.63(16)
C19 N2 C8 C1 -55.63(18)
O2 N2 C8 C1 -172.52(13)
C19 N2 C8 C9 -175.28(13)
O2 N2 C8 C9 67.83(15)
C6 C7 C8 N2 67.1(3)
C2 C7 C8 N2 -106.87(17)
C6 C7 C8 C1 -179.5(2)
C2 C7 C8 C1 6.53(19)
C6 C7 C8 C9 -57.5(3)
C2 C7 C8 C9 128.61(16)
O1 C1 C8 N2 -66.9(2)
N1 C1 C8 N2 111.52(16)
O1 C1 C8 C7 174.53(18)
N1 C1 C8 C7 -7.07(19)
O1 C1 C8 C9 49.5(2)
N1 C1 C8 C9 -132.12(16)
N2 C8 C9 C12 -169.80(13)
C7 C8 C9 C12 -42.19(19)
C1 C8 C9 C12 74.45(18)
N2 C8 C9 C14 68.14(17)
C7 C8 C9 C14 -164.26(14)
C1 C8 C9 C14 -47.62(19)
N2 C8 C9 C10 -50.74(17)
C7 C8 C9 C10 76.86(18)
C1 C8 C9 C10 -166.50(14)
C12 C9 C10 C11 163.81(15)
C14 C9 C10 C11 -77.79(18)
C8 C9 C10 C11 43.8(2)
N2 O2 C11 C16 -171.78(13)
N2 O2 C11 C10 67.67(16)
C9 C10 C11 O2 -51.7(2)
C9 C10 C11 C16 -168.37(16)
C13 O4 C12 O3 -5.1(3)
C13 O4 C12 C9 173.20(18)
C14 C9 C12 O3 -100.2(2)
C10 C9 C12 O3 16.5(3)
C8 C9 C12 O3 136.7(2)
C14 C9 C12 O4 81.49(19)
C10 C9 C12 O4 -161.80(16)
C8 C9 C12 O4 -41.6(2)
C15 O6 C14 O5 2.1(3)
C15 O6 C14 C9 177.41(17)
C12 C9 C14 O5 170.90(18)
C10 C9 C14 O5 53.5(2)
C8 C9 C14 O5 -67.0(2)
C12 C9 C14 O6 -4.3(2)
C10 C9 C14 O6 -121.68(16)
C8 C9 C14 O6 117.76(16)
O2 C11 C16 C17 117.9(2)
C10 C11 C16 C17 -124.0(2)
O2 N2 C19 C20 27.2(2)
C8 N2 C19 C20 -89.5(2)
O2 N2 C19 C24 -150.67(16)
C8 N2 C19 C24 92.57(19)
C24 C19 C20 C21 0.0(3)
N2 C19 C20 C21 -177.78(18)
C19 C20 C21 C22 -1.3(3)
C20 C21 C22 C23 0.9(4)
C21 C22 C23 C24 0.8(4)
C22 C23 C24 C19 -2.0(3)
C20 C19 C24 C23 1.5(3)
N2 C19 C24 C23 179.49(18)
